data_7214763
loop_
_publ_author_name
'Riisi\"o, Antti'
'H\"anninen, Mikko M.'
'Sillanp\"a\"a, Reijo'

_publ_section_title
;
 Alkyl and diether bridged
 N,N,N&#x2032;,N&#x2032;-tetra(2-hydroxybenzyl)diamines: effects of
 hydrogen bonding on structure and solubility
;
_journal_issue 21
_journal_name_full CrystEngComm
_journal_page_first 7258
_journal_paper_doi 10.1039/c2ce26027a
_journal_volume 14
_journal_year 2012
_chemical_compound_source 'synthesis as described'
_chemical_formula_moiety 'C54 H80 N2 O6'
_chemical_formula_sum 'C54 H80 N2 O6'
_chemical_formula_weight 853.2
_chemical_name_systematic
;
?
;
_space_group_IT_number 15
_symmetry_cell_setting monoclinic
_symmetry_Int_Tables_number 15
_symmetry_space_group_name_Hall '-C 2yc'
_symmetry_space_group_name_H-M 'C 1 2/c 1'
_atom_sites_solution_hydrogens geom
_atom_sites_solution_primary direct
_atom_sites_solution_secondary difmap
_audit_conform_dict_location ftp://ftp.iucr.org/pub/cif_core.dic
_audit_conform_dict_name cif_core.dic
_audit_conform_dict_version 2.3
_audit_creation_date 2012-06-05T13:58:35-00:00
_audit_creation_method 'WinGX routine CIF_UPDATE'
_cell_angle_alpha 90
_cell_angle_beta 104.334(2)
_cell_angle_gamma 90
_cell_formula_units_Z 4
_cell_length_a 14.9930(5)
_cell_length_b 17.1820(6)
_cell_length_c 20.2780(5)
_cell_measurement_reflns_used 5852
_cell_measurement_temperature 153(2)
_cell_measurement_theta_max 28.7
_cell_measurement_theta_min 0.407
_cell_measurement_wavelength 0.71073
_cell_volume 5061.2(3)
_computing_cell_refinement 'HKL Scalepack (Otwinowski & Minor 1997)'
_computing_data_collection 'Collect (Bruker AXS BV, 1997-2004)'
_computing_data_reduction 'HKL Denzo and Scalepack (Otwinowski & Minor 1997)'
_computing_molecular_graphics 'Ortep-3 for Windows (Farrugia, 1997)'
_computing_publication_material 'WinGX publication routines (Farrugia, 1999)'
_computing_structure_refinement 'SHELXL-97 (Sheldrick, 2008)'
_computing_structure_solution 'SIR92 (Giacovazzo et al, 1993)'
_diffrn_ambient_temperature 153(2)
_diffrn_detector 'CCD plate'
_diffrn_detector_area_resol_mean 9
_diffrn_measured_fraction_theta_full 0.998
_diffrn_measured_fraction_theta_max 0.998
_diffrn_measurement_device '95mm CCD camera on \k-goniostat'
_diffrn_measurement_device_type KappaCCD
_diffrn_measurement_method 'CCD rotation images, thick slices'
_diffrn_orient_matrix_type 'by Bruker AXS Collect from scalepack cell'
_diffrn_orient_matrix_UB_11 -0.539508E-1
_diffrn_orient_matrix_UB_12 0.357539E-1
_diffrn_orient_matrix_UB_13 -0.150133E-1
_diffrn_orient_matrix_UB_21 0.284487E-1
_diffrn_orient_matrix_UB_22 0.225427E-1
_diffrn_orient_matrix_UB_23 -0.354659E-1
_diffrn_orient_matrix_UB_31 -0.32148E-1
_diffrn_orient_matrix_UB_32 -0.400536E-1
_diffrn_orient_matrix_UB_33 -0.333624E-1
_diffrn_radiation_monochromator graphite
_diffrn_radiation_probe x-ray
_diffrn_radiation_type MoK\a
_diffrn_radiation_wavelength 0.71073
_diffrn_reflns_av_R_equivalents 0.0767
_diffrn_reflns_av_unetI/netI 0.0671
_diffrn_reflns_limit_h_max 17
_diffrn_reflns_limit_h_min -15
_diffrn_reflns_limit_k_max 20
_diffrn_reflns_limit_k_min -20
_diffrn_reflns_limit_l_max 23
_diffrn_reflns_limit_l_min -24
_diffrn_reflns_number 24591
_diffrn_reflns_theta_full 25
_diffrn_reflns_theta_max 25
_diffrn_reflns_theta_min 2.07
_diffrn_source 'Enraf Nonius FR590'
_exptl_absorpt_coefficient_mu 0.072
_exptl_absorpt_correction_T_max 0.977
_exptl_absorpt_correction_T_min 0.974
_exptl_absorpt_correction_type multi-scan
_exptl_absorpt_process_details '(SADABS; Sheldrick, 2008)'
_exptl_crystal_colour colourless
_exptl_crystal_density_diffrn 1.12
_exptl_crystal_density_method 'not measured'
_exptl_crystal_description prism
_exptl_crystal_F_000 1864
_exptl_crystal_size_max 0.2
_exptl_crystal_size_mid 0.2
_exptl_crystal_size_min 0.2
_refine_diff_density_max 0.246
_refine_diff_density_min -0.18
_refine_diff_density_rms 0.039
_refine_ls_extinction_method none
_refine_ls_goodness_of_fit_ref 1.023
_refine_ls_hydrogen_treatment mixed
_refine_ls_matrix_type full
_refine_ls_number_parameters 315
_refine_ls_number_reflns 4463
_refine_ls_number_restraints 0
_refine_ls_restrained_S_all 1.023
_refine_ls_R_factor_all 0.0997
_refine_ls_R_factor_gt 0.054
_refine_ls_shift/su_max 0
_refine_ls_shift/su_mean 0
_refine_ls_structure_factor_coef Fsqd
_refine_ls_weighting_details 'calc w=1/[\s^2^(Fo^2^)+(0.0488P)^2^+3.1474P] where P=(Fo^2^+2Fc^2^)/3'
_refine_ls_weighting_scheme calc
_refine_ls_wR_factor_gt 0.1143
_refine_ls_wR_factor_ref 0.131
_reflns_number_gt 2821
_reflns_number_total 4463
_reflns_threshold_expression >2\s(I)
_cod_data_source_file c2ce26027a.txt
_cod_data_source_block H4L5_5
_cod_original_sg_symbol_H-M 'C 2/c'
_cod_database_code 7214763

loop_
_symmetry_equiv_pos_as_xyz
'x, y, z'
'-x, y, -z+1/2'
'x+1/2, y+1/2, z'
'-x+1/2, y+1/2, -z+1/2'
'-x, -y, -z'
'x, -y, z-1/2'
'-x+1/2, -y+1/2, -z'
'x+1/2, -y+1/2, z-1/2'

loop_
_atom_site_label
_atom_site_type_symbol
_atom_site_fract_x
_atom_site_fract_y
_atom_site_fract_z
_atom_site_U_iso_or_equiv
_atom_site_adp_type
_atom_site_occupancy
_atom_site_symmetry_multiplicity
_atom_site_calc_flag
_atom_site_refinement_flags
_atom_site_disorder_assembly
_atom_site_disorder_group
C1 C 0.65834(15) 0.23544(12) 0.25681(10) 0.0283(5) Uani 1 1 d . . .
C2 C 0.72455(14) 0.27960(12) 0.30327(10) 0.0273(5) Uani 1 1 d . . .
C3 C 0.71882(16) 0.36028(13) 0.29470(10) 0.0327(5) Uani 1 1 d . . .
H3 H 0.7632 0.3916 0.3246 0.039 Uiso 1 1 calc R . .
C4 C 0.65158(17) 0.39742(13) 0.24464(11) 0.0369(6) Uani 1 1 d . . .
C5 C 0.58822(16) 0.35130(13) 0.20078(11) 0.0348(6) Uani 1 1 d . . .
H5 H 0.5419 0.3754 0.1663 0.042 Uiso 1 1 calc R . .
C6 C 0.59019(15) 0.27073(13) 0.20547(10) 0.0302(5) Uani 1 1 d . . .
C7 C 0.52015(15) 0.22196(14) 0.15728(10) 0.0347(6) Uani 1 1 d . B .
H7A H 0.4906 0.1863 0.1838 0.042 Uiso 1 1 calc R . .
H7B H 0.4718 0.2563 0.1301 0.042 Uiso 1 1 calc R . .
C9 C 0.58771(15) 0.22868(13) 0.06107(10) 0.0310(5) Uani 1 1 d . B .
H9A H 0.6281 0.2699 0.0865 0.037 Uiso 1 1 calc R . .
H9B H 0.5315 0.2541 0.0335 0.037 Uiso 1 1 calc R . .
C10 C 0.63686(14) 0.18888(12) 0.01384(10) 0.0278(5) Uani 1 1 d . . .
C11 C 0.61617(15) 0.20973(13) -0.05446(10) 0.0303(5) Uani 1 1 d . . .
H11 H 0.5687 0.2465 -0.0711 0.036 Uiso 1 1 calc R . .
C12 C 0.66333(16) 0.17804(13) -0.09882(11) 0.0331(6) Uani 1 1 d . . .
C13 C 0.73039(16) 0.12290(13) -0.07330(11) 0.0325(5) Uani 1 1 d . . .
H13 H 0.7622 0.1003 -0.1036 0.039 Uiso 1 1 calc R . .
C14 C 0.75378(15) 0.09865(12) -0.00543(11) 0.0299(5) Uani 1 1 d . . .
C15 C 0.70647(14) 0.13454(13) 0.03836(10) 0.0278(5) Uani 1 1 d . . .
C16 C 0.49823(17) 0.11278(14) 0.07755(11) 0.0396(6) Uani 1 1 d . B .
H16A H 0.5037 0.1057 0.0303 0.048 Uiso 1 1 calc R . .
H16B H 0.434 0.1281 0.0757 0.048 Uiso 1 1 calc R . .
C17 C 0.5192(2) 0.03736(16) 0.11523(12) 0.0539(7) Uani 1 1 d . . .
H17A H 0.4756 -0.0036 0.093 0.065 Uiso 1 1 calc R A 1
H17B H 0.5826 0.0201 0.1164 0.065 Uiso 1 1 calc R A 1
C20 C 0.79803(15) 0.24209(13) 0.36069(10) 0.0316(5) Uani 1 1 d . . .
C21 C 0.85956(17) 0.18708(14) 0.33190(12) 0.0414(6) Uani 1 1 d . . .
H21A H 0.8212 0.1487 0.302 0.062 Uiso 1 1 calc R . .
H21B H 0.9022 0.1602 0.3694 0.062 Uiso 1 1 calc R . .
H21C H 0.8947 0.2172 0.3059 0.062 Uiso 1 1 calc R . .
C22 C 0.75080(18) 0.19719(16) 0.40850(12) 0.0477(7) Uani 1 1 d . . .
H22A H 0.7122 0.233 0.427 0.072 Uiso 1 1 calc R . .
H22B H 0.7977 0.1744 0.4459 0.072 Uiso 1 1 calc R . .
H22C H 0.7124 0.1557 0.383 0.072 Uiso 1 1 calc R . .
C23 C 0.86122(17) 0.30287(15) 0.40426(12) 0.0477(7) Uani 1 1 d . . .
H23A H 0.8932 0.3323 0.3757 0.072 Uiso 1 1 calc R . .
H23B H 0.9065 0.2766 0.4406 0.072 Uiso 1 1 calc R . .
H23C H 0.8243 0.3385 0.4244 0.072 Uiso 1 1 calc R . .
C24 C 0.6502(2) 0.48534(14) 0.23896(13) 0.0606(8) Uani 1 1 d . . .
H24A H 0.6601 0.5083 0.2844 0.091 Uiso 1 1 calc R . .
H24B H 0.5905 0.5023 0.2107 0.091 Uiso 1 1 calc R . .
H24C H 0.6992 0.5024 0.218 0.091 Uiso 1 1 calc R . .
C25 C 0.82708(16) 0.03571(13) 0.02037(11) 0.0364(6) Uani 1 1 d . . .
C26 C 0.86811(19) 0.00460(15) -0.03671(13) 0.0481(7) Uani 1 1 d . . .
H26A H 0.819 -0.0178 -0.0729 0.072 Uiso 1 1 calc R . .
H26B H 0.9139 -0.0356 -0.0184 0.072 Uiso 1 1 calc R . .
H26C H 0.8976 0.0473 -0.0553 0.072 Uiso 1 1 calc R . .
C27 C 0.78154(19) -0.03376(14) 0.04739(13) 0.0485(7) Uani 1 1 d . . .
H27A H 0.7557 -0.0163 0.0848 0.073 Uiso 1 1 calc R . .
H27B H 0.8277 -0.0742 0.0639 0.073 Uiso 1 1 calc R . .
H27C H 0.7323 -0.0549 0.0106 0.073 Uiso 1 1 calc R . .
C28 C 0.90690(17) 0.06778(16) 0.07647(13) 0.0492(7) Uani 1 1 d . . .
H28A H 0.9379 0.1095 0.0578 0.074 Uiso 1 1 calc R . .
H28B H 0.9509 0.0259 0.0937 0.074 Uiso 1 1 calc R . .
H28C H 0.8829 0.0884 0.1137 0.074 Uiso 1 1 calc R . .
C29 C 0.64314(18) 0.20471(15) -0.17214(11) 0.0455(6) Uani 1 1 d . . .
H29A H 0.5764 0.2079 -0.1908 0.068 Uiso 1 1 calc R . .
H29B H 0.6693 0.1674 -0.1988 0.068 Uiso 1 1 calc R . .
H29C H 0.6707 0.2561 -0.1743 0.068 Uiso 1 1 calc R . .
N8 N 0.56127(12) 0.17552(10) 0.11043(8) 0.0307(4) Uani 1 1 d . . .
O1 O 0.66134(12) 0.15552(9) 0.26380(8) 0.0380(4) Uani 1 1 d . . .
O2 O 0.72932(11) 0.11545(10) 0.10658(7) 0.0366(4) Uani 1 1 d . . .
O18A O 0.5097(4) 0.0526(3) 0.1841(3) 0.0485(14) Uani 0.712(9) 1 d P B 1
C19A C 0.5297(4) -0.0169(2) 0.2242(2) 0.0487(17) Uani 0.712(9) 1 d P . 1
H19A H 0.5851 -0.0422 0.2157 0.058 Uiso 0.712(9) 1 calc PR B 1
H19B H 0.4776 -0.0537 0.2106 0.058 Uiso 0.712(9) 1 calc PR B 1
O18B O 0.5374(9) 0.0271(8) 0.1856(7) 0.039(3) Uani 0.288(9) 1 d P B 2
C19B C 0.4537(10) 0.0015(6) 0.1999(6) 0.054(4) Uani 0.288(9) 1 d P . 2
H19C H 0.4312 -0.0457 0.1728 0.065 Uiso 0.288(9) 1 calc PR B 2
H19D H 0.4063 0.0425 0.1871 0.065 Uiso 0.288(9) 1 calc PR B 2
H1 H 0.618(2) 0.1350(19) 0.2331(16) 0.085(12) Uiso 1 1 d . . .
H2 H 0.6822(19) 0.1343(15) 0.1230(13) 0.059(8) Uiso 1 1 d . . .

loop_
_atom_site_aniso_label
_atom_site_aniso_U_11
_atom_site_aniso_U_22
_atom_site_aniso_U_33
_atom_site_aniso_U_23
_atom_site_aniso_U_13
_atom_site_aniso_U_12
C1 0.0317(13) 0.0304(14) 0.0263(11) -0.0031(9) 0.0142(10) -0.0003(10)
C2 0.0261(12) 0.0332(13) 0.0246(11) 0.0001(9) 0.0099(10) 0.0024(10)
C3 0.0375(14) 0.0359(14) 0.0248(11) -0.0042(10) 0.0081(10) -0.0009(11)
C4 0.0515(16) 0.0336(14) 0.0269(12) -0.0017(10) 0.0122(12) 0.0052(12)
C5 0.0397(14) 0.0404(15) 0.0243(12) 0.0026(10) 0.0079(11) 0.0140(12)
C6 0.0283(13) 0.0433(15) 0.0216(11) -0.0035(10) 0.0110(10) 0.0019(11)
C7 0.0280(13) 0.0512(15) 0.0267(12) -0.0042(10) 0.0100(10) 0.0007(11)
C9 0.0293(13) 0.0384(14) 0.0269(12) -0.0019(10) 0.0101(10) -0.0017(10)
C10 0.0254(12) 0.0327(13) 0.0264(11) -0.0040(9) 0.0084(9) -0.0076(10)
C11 0.0287(12) 0.0336(13) 0.0288(12) 0.0015(9) 0.0075(10) -0.0023(10)
C12 0.0357(13) 0.0394(14) 0.0269(12) -0.0035(10) 0.0129(11) -0.0089(11)
C13 0.0346(13) 0.0366(14) 0.0304(12) -0.0061(10) 0.0160(11) -0.0065(11)
C14 0.0277(12) 0.0311(13) 0.0322(12) -0.0019(10) 0.0102(10) -0.0054(10)
C15 0.0255(12) 0.0350(13) 0.0233(11) -0.0017(9) 0.0067(10) -0.0051(10)
C16 0.0365(14) 0.0573(17) 0.0268(12) -0.0085(11) 0.0110(11) -0.0154(12)
C17 0.0681(19) 0.0578(18) 0.0381(15) -0.0073(13) 0.0174(14) -0.0254(15)
C20 0.0303(13) 0.0348(13) 0.0285(12) 0.0005(10) 0.0054(10) 0.0033(10)
C21 0.0394(15) 0.0402(15) 0.0432(14) 0.0021(11) 0.0077(12) 0.0082(12)
C22 0.0457(16) 0.0669(19) 0.0303(13) 0.0131(12) 0.0089(12) 0.0074(14)
C23 0.0390(15) 0.0508(17) 0.0460(15) -0.0071(12) -0.0033(12) 0.0073(13)
C24 0.091(2) 0.0374(16) 0.0468(16) 0.0038(12) 0.0052(16) 0.0122(15)
C25 0.0381(14) 0.0354(14) 0.0387(13) -0.0024(10) 0.0153(11) 0.0017(11)
C26 0.0518(17) 0.0453(16) 0.0549(16) -0.0018(12) 0.0278(14) 0.0076(13)
C27 0.0600(17) 0.0391(15) 0.0534(16) 0.0038(12) 0.0273(14) 0.0036(13)
C28 0.0370(15) 0.0565(17) 0.0527(16) -0.0029(13) 0.0081(13) 0.0123(13)
C29 0.0534(17) 0.0569(17) 0.0288(13) 0.0028(11) 0.0150(12) -0.0020(14)
N8 0.0287(10) 0.0420(11) 0.0242(10) -0.0060(8) 0.0117(8) -0.0085(9)
O1 0.0419(10) 0.0329(10) 0.0377(10) -0.0010(7) 0.0071(8) -0.0026(8)
O2 0.0371(10) 0.0511(11) 0.0232(8) 0.0026(7) 0.0107(7) 0.0071(8)
O18A 0.080(4) 0.032(3) 0.044(2) 0.0051(19) 0.035(2) 0.007(2)
C19A 0.082(4) 0.029(2) 0.048(3) 0.003(2) 0.041(3) 0.004(2)
O18B 0.051(7) 0.034(8) 0.033(4) -0.002(5) 0.013(4) 0.000(5)
C19B 0.059(10) 0.034(6) 0.069(8) -0.021(5) 0.018(7) -0.010(6)

loop_
_atom_type_symbol
_atom_type_description
_atom_type_scat_dispersion_real
_atom_type_scat_dispersion_imag
_atom_type_scat_source
C C 0.0033 0.0016 'International Tables Vol C Tables 4.2.6.8 and 6.1.1.4'
H H 0 0 'International Tables Vol C Tables 4.2.6.8 and 6.1.1.4'
N N 0.0061 0.0033 'International Tables Vol C Tables 4.2.6.8 and 6.1.1.4'
O O 0.0106 0.006 'International Tables Vol C Tables 4.2.6.8 and 6.1.1.4'
Cl Cl 0.1484 0.1585 'International Tables Vol C Tables 4.2.6.8 and 6.1.1.4'

loop_
_geom_angle_atom_site_label_1
_geom_angle_atom_site_label_2
_geom_angle_atom_site_label_3
_geom_angle
_geom_angle_site_symmetry_1
_geom_angle_site_symmetry_3
O1 C1 C6 120.36(19) . .
O1 C1 C2 117.9(2) . .
C6 C1 C2 121.8(2) . .
C3 C2 C1 116.08(19) . .
C3 C2 C20 121.48(19) . .
C1 C2 C20 122.44(19) . .
C4 C3 C2 123.7(2) . .
C4 C3 H3 118.1 . .
C2 C3 H3 118.1 . .
C5 C4 C3 117.7(2) . .
C5 C4 C24 122.0(2) . .
C3 C4 C24 120.3(2) . .
C4 C5 C6 122.0(2) . .
C4 C5 H5 119 . .
C6 C5 H5 119 . .
C5 C6 C1 118.8(2) . .
C5 C6 C7 120.9(2) . .
C1 C6 C7 120.4(2) . .
N8 C7 C6 112.45(17) . .
N8 C7 H7A 109.1 . .
C6 C7 H7A 109.1 . .
N8 C7 H7B 109.1 . .
C6 C7 H7B 109.1 . .
H7A C7 H7B 107.8 . .
N8 C9 C10 113.84(18) . .
N8 C9 H9A 108.8 . .
C10 C9 H9A 108.8 . .
N8 C9 H9B 108.8 . .
C10 C9 H9B 108.8 . .
H9A C9 H9B 107.7 . .
C11 C10 C15 119.33(18) . .
C11 C10 C9 119.49(19) . .
C15 C10 C9 121.08(18) . .
C12 C11 C10 121.5(2) . .
C12 C11 H11 119.3 . .
C10 C11 H11 119.3 . .
C13 C12 C11 117.8(2) . .
C13 C12 C29 121.6(2) . .
C11 C12 C29 120.6(2) . .
C12 C13 C14 123.6(2) . .
C12 C13 H13 118.2 . .
C14 C13 H13 118.2 . .
C13 C14 C15 116.6(2) . .
C13 C14 C25 121.92(19) . .
C15 C14 C25 121.49(18) . .
O2 C15 C10 119.58(18) . .
O2 C15 C14 119.30(19) . .
C10 C15 C14 121.12(18) . .
N8 C16 C17 111.75(19) . .
N8 C16 H16A 109.3 . .
C17 C16 H16A 109.3 . .
N8 C16 H16B 109.3 . .
C17 C16 H16B 109.3 . .
H16A C16 H16B 107.9 . .
O18B C17 O18A 24.0(4) . .
O18B C17 C16 126.4(6) . .
O18A C17 C16 105.9(3) . .
O18B C17 H17A 108.3 . .
O18A C17 H17A 110.5 . .
C16 C17 H17A 110.5 . .
O18B C17 H17B 89.7 . .
O18A C17 H17B 110.5 . .
C16 C17 H17B 110.5 . .
H17A C17 H17B 108.7 . .
C2 C20 C21 110.91(17) . .
C2 C20 C23 112.12(19) . .
C21 C20 C23 107.15(19) . .
C2 C20 C22 109.41(18) . .
C21 C20 C22 110.13(19) . .
C23 C20 C22 107.02(18) . .
C20 C21 H21A 109.5 . .
C20 C21 H21B 109.5 . .
H21A C21 H21B 109.5 . .
C20 C21 H21C 109.5 . .
H21A C21 H21C 109.5 . .
H21B C21 H21C 109.5 . .
C20 C22 H22A 109.5 . .
C20 C22 H22B 109.5 . .
H22A C22 H22B 109.5 . .
C20 C22 H22C 109.5 . .
H22A C22 H22C 109.5 . .
H22B C22 H22C 109.5 . .
C20 C23 H23A 109.5 . .
C20 C23 H23B 109.5 . .
H23A C23 H23B 109.5 . .
C20 C23 H23C 109.5 . .
H23A C23 H23C 109.5 . .
H23B C23 H23C 109.5 . .
C4 C24 H24A 109.5 . .
C4 C24 H24B 109.5 . .
H24A C24 H24B 109.5 . .
C4 C24 H24C 109.5 . .
H24A C24 H24C 109.5 . .
H24B C24 H24C 109.5 . .
C28 C25 C26 107.4(2) . .
C28 C25 C14 111.09(19) . .
C26 C25 C14 111.98(19) . .
C28 C25 C27 110.3(2) . .
C26 C25 C27 107.09(19) . .
C14 C25 C27 108.86(19) . .
C25 C26 H26A 109.5 . .
C25 C26 H26B 109.5 . .
H26A C26 H26B 109.5 . .
C25 C26 H26C 109.5 . .
H26A C26 H26C 109.5 . .
H26B C26 H26C 109.5 . .
C25 C27 H27A 109.5 . .
C25 C27 H27B 109.5 . .
H27A C27 H27B 109.5 . .
C25 C27 H27C 109.5 . .
H27A C27 H27C 109.5 . .
H27B C27 H27C 109.5 . .
C25 C28 H28A 109.5 . .
C25 C28 H28B 109.5 . .
H28A C28 H28B 109.5 . .
C25 C28 H28C 109.5 . .
H28A C28 H28C 109.5 . .
H28B C28 H28C 109.5 . .
C12 C29 H29A 109.5 . .
C12 C29 H29B 109.5 . .
H29A C29 H29B 109.5 . .
C12 C29 H29C 109.5 . .
H29A C29 H29C 109.5 . .
H29B C29 H29C 109.5 . .
C16 N8 C9 113.17(16) . .
C16 N8 C7 111.07(17) . .
C9 N8 C7 108.90(17) . .
C1 O1 H1 110(2) . .
C15 O2 H2 105.1(17) . .
C19A O18A C17 109.7(4) . .
O18A C19A C19B 111.0(5) . 2_655
O18A C19A H19A 109.4 . .
C19B C19A H19A 109.4 2_655 .
O18A C19A H19B 109.4 . .
C19B C19A H19B 109.4 2_655 .
H19A C19A H19B 108 . .
C17 O18B C19B 106.7(10) . .
O18B C19B C19A 109.7(12) . 2_655
O18B C19B H19C 109.7 . .
C19A C19B H19C 109.7 2_655 .
O18B C19B H19D 109.7 . .
C19A C19B H19D 109.7 2_655 .
H19C C19B H19D 108.2 . .

loop_
_geom_bond_atom_site_label_1
_geom_bond_atom_site_label_2
_geom_bond_distance
_geom_bond_site_symmetry_2
C1 O1 1.380(3) .
C1 C6 1.403(3) .
C1 C2 1.409(3) .
C2 C3 1.397(3) .
C2 C20 1.533(3) .
C3 C4 1.395(3) .
C3 H3 0.95 .
C4 C5 1.379(3) .
C4 C24 1.515(3) .
C5 C6 1.387(3) .
C5 H5 0.95 .
C6 C7 1.501(3) .
C7 N8 1.486(3) .
C7 H7A 0.99 .
C7 H7B 0.99 .
C9 N8 1.480(3) .
C9 C10 1.509(3) .
C9 H9A 0.99 .
C9 H9B 0.99 .
C10 C11 1.389(3) .
C10 C15 1.397(3) .
C11 C12 1.386(3) .
C11 H11 0.95 .
C12 C13 1.385(3) .
C12 C29 1.513(3) .
C13 C14 1.397(3) .
C13 H13 0.95 .
C14 C15 1.408(3) .
C14 C25 1.538(3) .
C15 O2 1.380(2) .
C16 N8 1.479(3) .
C16 C17 1.498(4) .
C16 H16A 0.99 .
C16 H16B 0.99 .
C17 O18B 1.396(14) .
C17 O18A 1.462(6) .
C17 H17A 0.99 .
C17 H17B 0.99 .
C20 C21 1.534(3) .
C20 C23 1.534(3) .
C20 C22 1.542(3) .
C21 H21A 0.98 .
C21 H21B 0.98 .
C21 H21C 0.98 .
C22 H22A 0.98 .
C22 H22B 0.98 .
C22 H22C 0.98 .
C23 H23A 0.98 .
C23 H23B 0.98 .
C23 H23C 0.98 .
C24 H24A 0.98 .
C24 H24B 0.98 .
C24 H24C 0.98 .
C25 C28 1.535(3) .
C25 C26 1.535(3) .
C25 C27 1.541(3) .
C26 H26A 0.98 .
C26 H26B 0.98 .
C26 H26C 0.98 .
C27 H27A 0.98 .
C27 H27B 0.98 .
C27 H27C 0.98 .
C28 H28A 0.98 .
C28 H28B 0.98 .
C28 H28C 0.98 .
C29 H29A 0.98 .
C29 H29B 0.98 .
C29 H29C 0.98 .
O1 H1 0.86(3) .
O2 H2 0.91(3) .
O18A C19A 1.434(8) .
C19A C19B 1.530(12) 2_655
C19A H19A 0.99 .
C19A H19B 0.99 .
O18B C19B 1.42(2) .
C19B C19A 1.530(12) 2_655
C19B H19C 0.99 .
C19B H19D 0.99 .

loop_
_geom_hbond_atom_site_label_D
_geom_hbond_atom_site_label_H
_geom_hbond_atom_site_label_A
_geom_hbond_distance_DH
_geom_hbond_distance_HA
_geom_hbond_distance_DA
_geom_hbond_angle_DHA
O1 H1 N8 0.86(3) 2.52(3) 3.120(2) 128(3)
O1 H1 O18A 0.86(3) 2.19(4) 3.015(7) 160(3)
O2 H2 N8 0.91(3) 1.90(3) 2.742(2) 152(2)

loop_
_geom_torsion_atom_site_label_1
_geom_torsion_atom_site_label_2
_geom_torsion_atom_site_label_3
_geom_torsion_atom_site_label_4
_geom_torsion
_geom_torsion_site_symmetry_4
O1 C1 C2 C3 -179.65(17) .
C6 C1 C2 C3 -0.6(3) .
O1 C1 C2 C20 -0.5(3) .
C6 C1 C2 C20 178.51(19) .
C1 C2 C3 C4 1.2(3) .
C20 C2 C3 C4 -177.9(2) .
C2 C3 C4 C5 -0.9(3) .
C2 C3 C4 C24 179.9(2) .
C3 C4 C5 C6 0.0(3) .
C24 C4 C5 C6 179.2(2) .
C4 C5 C6 C1 0.5(3) .
C4 C5 C6 C7 179.7(2) .
O1 C1 C6 C5 178.78(18) .
C2 C1 C6 C5 -0.2(3) .
O1 C1 C6 C7 -0.4(3) .
C2 C1 C6 C7 -179.38(18) .
C5 C6 C7 N8 112.3(2) .
C1 C6 C7 N8 -68.5(3) .
N8 C9 C10 C11 139.3(2) .
N8 C9 C10 C15 -44.3(3) .
C15 C10 C11 C12 -0.3(3) .
C9 C10 C11 C12 176.2(2) .
C10 C11 C12 C13 1.8(3) .
C10 C11 C12 C29 -176.7(2) .
C11 C12 C13 C14 -1.0(3) .
C29 C12 C13 C14 177.5(2) .
C12 C13 C14 C15 -1.3(3) .
C12 C13 C14 C25 178.4(2) .
C11 C10 C15 O2 177.94(19) .
C9 C10 C15 O2 1.6(3) .
C11 C10 C15 C14 -2.2(3) .
C9 C10 C15 C14 -178.57(19) .
C13 C14 C15 O2 -177.25(19) .
C25 C14 C15 O2 3.0(3) .
C13 C14 C15 C10 2.9(3) .
C25 C14 C15 C10 -176.8(2) .
N8 C16 C17 O18B 44.9(8) .
N8 C16 C17 O18A 59.0(4) .
C3 C2 C20 C21 -120.3(2) .
C1 C2 C20 C21 60.6(3) .
C3 C2 C20 C23 -0.6(3) .
C1 C2 C20 C23 -179.68(19) .
C3 C2 C20 C22 118.0(2) .
C1 C2 C20 C22 -61.1(3) .
C13 C14 C25 C28 119.7(2) .
C15 C14 C25 C28 -60.6(3) .
C13 C14 C25 C26 -0.4(3) .
C15 C14 C25 C26 179.3(2) .
C13 C14 C25 C27 -118.6(2) .
C15 C14 C25 C27 61.1(3) .
C17 C16 N8 C9 142.3(2) .
C17 C16 N8 C7 -94.9(2) .
C10 C9 N8 C16 -60.2(2) .
C10 C9 N8 C7 175.72(17) .
C6 C7 N8 C16 164.06(19) .
C6 C7 N8 C9 -70.7(2) .
O18B C17 O18A C19A -28.3(17) .
C16 C17 O18A C19A -179.4(5) .
C17 O18A C19A C19B 164.5(7) 2_655
O18A C17 O18B C19B 63.4(18) .
C16 C17 O18B C19B 98.7(11) .
C17 O18B C19B C19A 175.7(6) 2_655
